data_4021371
loop_
_publ_author_name
'Cheol-Min Park'

_publ_section_title
;
 Concise Synthesis of 3,7-Dioxa-9-aza-bicyclo[3,3,1]-nonane
;
_journal_name_full 'Journal of Organic Chemistry'
_journal_page_first 413
_journal_page_last 415
_journal_paper_doi 10.1021/jo051982z
_journal_volume 71
_journal_year 2006
_chemical_formula_moiety '(C6 H12 N O2 1+), (C1 H O2 1-)'
_chemical_formula_sum 'C7 H13 N O4'
_chemical_formula_weight 175.18
_chemical_name_systematic
; 
 ? 
;
_space_group_IT_number 11
_symmetry_cell_setting monoclinic
_symmetry_space_group_name_Hall '-P 2yb'
_symmetry_space_group_name_H-M 'P 1 21/m 1'
_atom_sites_solution_hydrogens geom
_atom_sites_solution_primary direct
_atom_sites_solution_secondary difmap
_audit_creation_method SHELXL-97
_cell_angle_alpha 90.00
_cell_angle_beta 98.465(4)
_cell_angle_gamma 90.00
_cell_formula_units_Z 2
_cell_length_a 6.3437(17)
_cell_length_b 6.4550(18)
_cell_length_c 10.061(3)
_cell_measurement_reflns_used 875
_cell_measurement_temperature 193(2)
_cell_measurement_theta_max 28.138
_cell_measurement_theta_min 3.247
_cell_volume 407.52(19)
_computing_cell_refinement 'Bruker saintplus (Bruker 1999)'
_computing_data_collection 'Bruker SMART (Bruker 2001)'
_computing_data_reduction 'Bruker saintplus (Bruker 1999)'
_computing_structure_refinement 'SHELXL-97 (Sheldrick, 1997)'
_computing_structure_solution 'SHELXS-97 (Sheldrick, 1990)'
_diffrn_ambient_temperature 193(2)
_diffrn_measured_fraction_theta_full 0.986
_diffrn_measured_fraction_theta_max 0.986
_diffrn_measurement_device_type 'APEX CCD'
_diffrn_measurement_method omega
_diffrn_radiation_monochromator graphite
_diffrn_radiation_source 'fine-focus sealed tube'
_diffrn_radiation_type MoK\a
_diffrn_radiation_wavelength 0.71073
_diffrn_reflns_av_R_equivalents 0.0650
_diffrn_reflns_av_sigmaI/netI 0.0341
_diffrn_reflns_limit_h_max 8
_diffrn_reflns_limit_h_min -8
_diffrn_reflns_limit_k_max 8
_diffrn_reflns_limit_k_min -8
_diffrn_reflns_limit_l_max 13
_diffrn_reflns_limit_l_min -13
_diffrn_reflns_number 4887
_diffrn_reflns_theta_full 28.29
_diffrn_reflns_theta_max 28.29
_diffrn_reflns_theta_min 2.05
_diffrn_standards_decay_% 0.00
_diffrn_standards_interval_count 0
_diffrn_standards_number 0
_exptl_absorpt_coefficient_mu 0.117
_exptl_absorpt_correction_type none
_exptl_crystal_colour colorless
_exptl_crystal_density_diffrn 1.428
_exptl_crystal_density_method 'not measured'
_exptl_crystal_description rod
_exptl_crystal_F_000 188
_exptl_crystal_size_max 0.3
_exptl_crystal_size_mid 0.1
_exptl_crystal_size_min 0.1
_refine_diff_density_max 0.394
_refine_diff_density_min -0.225
_refine_diff_density_rms 0.055
_refine_ls_extinction_method none
_refine_ls_goodness_of_fit_ref 1.118
_refine_ls_hydrogen_treatment mixed
_refine_ls_matrix_type full
_refine_ls_number_parameters 72
_refine_ls_number_reflns 1082
_refine_ls_number_restraints 0
_refine_ls_restrained_S_all 1.118
_refine_ls_R_factor_all 0.0476
_refine_ls_R_factor_gt 0.0445
_refine_ls_shift/su_max 0.000
_refine_ls_shift/su_mean 0.000
_refine_ls_structure_factor_coef Fsqd
_refine_ls_weighting_details 'calc w=1/[\s^2^(Fo^2^)+(0.0501P)^2^+0.1441P] where P=(Fo^2^+2Fc^2^)/3'
_refine_ls_weighting_scheme calc
_refine_ls_wR_factor_gt 0.1123
_refine_ls_wR_factor_ref 0.1145
_reflns_number_gt 998
_reflns_number_total 1082
_reflns_threshold_expression >2sigma(I)
_cod_data_source_file jo051982zsi20050921_051206.cif
_cod_original_sg_symbol_H-M 'P 21/m'
_cod_database_code 4021371

loop_
_symmetry_equiv_pos_as_xyz
'x, y, z'
'-x, y+1/2, -z'
'-x, -y, -z'
'x, -y-1/2, z'

loop_
_atom_site_label
_atom_site_type_symbol
_atom_site_fract_x
_atom_site_fract_y
_atom_site_fract_z
_atom_site_U_iso_or_equiv
_atom_site_adp_type
_atom_site_occupancy
_atom_site_symmetry_multiplicity
_atom_site_calc_flag
_atom_site_refinement_flags
O1 O 0.3214(2) 0.2500 0.94676(13) 0.0259(3) Uani 1 2 d S
O2 O -0.1264(2) 0.2500 0.89382(12) 0.0228(3) Uani 1 2 d S
N1 N 0.1123(2) 0.2500 0.67319(14) 0.0204(3) Uani 1 2 d S
C2 C 0.10864(19) 0.06328(19) 0.76145(12) 0.0209(3) Uani 1 1 d .
H2 H 0.1124 -0.0614 0.7063 0.025 Uiso 1 1 calc R
C3 C -0.1007(2) 0.06692(19) 0.81810(12) 0.0230(3) Uani 1 1 d .
H3A H -0.2178 0.0571 0.7446 0.028 Uiso 1 1 calc R
H3B H -0.1072 -0.0531 0.8753 0.028 Uiso 1 1 calc R
C4 C 0.3083(2) 0.0681(2) 0.86598(12) 0.0254(3) Uani 1 1 d .
H4A H 0.3091 -0.0526 0.9235 0.030 Uiso 1 1 calc R
H4B H 0.4329 0.0605 0.8207 0.030 Uiso 1 1 calc R
O3 O 0.7757(2) 0.2500 0.47176(12) 0.0272(3) Uani 1 2 d S
O4 O 0.4982(2) 0.2500 0.58445(13) 0.0310(4) Uani 1 2 d S
C1 C 0.5811(3) 0.2500 0.48035(18) 0.0237(4) Uani 1 2 d S
H1 H 0.487(4) 0.2500 0.395(2) 0.028 Uiso 1 2 d S
H1X H 0.237(4) 0.2500 0.632(2) 0.036(6) Uiso 1 2 d S
H2X H -0.007(4) 0.2500 0.607(3) 0.034(6) Uiso 1 2 d S

loop_
_atom_site_aniso_label
_atom_site_aniso_U_11
_atom_site_aniso_U_22
_atom_site_aniso_U_33
_atom_site_aniso_U_23
_atom_site_aniso_U_13
_atom_site_aniso_U_12
O1 0.0266(7) 0.0312(7) 0.0193(6) 0.000 0.0014(5) 0.000
O2 0.0269(6) 0.0224(6) 0.0214(6) 0.000 0.0115(5) 0.000
N1 0.0205(7) 0.0254(7) 0.0159(7) 0.000 0.0053(5) 0.000
C2 0.0253(6) 0.0187(6) 0.0197(5) -0.0015(4) 0.0066(4) 0.0019(4)
C3 0.0260(6) 0.0207(6) 0.0234(6) -0.0003(5) 0.0076(5) -0.0027(5)
C4 0.0251(6) 0.0281(7) 0.0232(6) 0.0018(5) 0.0046(5) 0.0071(5)
O3 0.0243(7) 0.0388(8) 0.0196(6) 0.000 0.0070(5) 0.000
O4 0.0260(7) 0.0415(8) 0.0277(7) 0.000 0.0116(5) 0.000
C1 0.0257(9) 0.0236(9) 0.0214(8) 0.000 0.0027(7) 0.000

loop_
_atom_type_symbol
_atom_type_description
_atom_type_scat_dispersion_real
_atom_type_scat_dispersion_imag
_atom_type_scat_source
C C 0.0033 0.0016 'International Tables Vol C Tables 4.2.6.8 and 6.1.1.4'
H H 0.0000 0.0000 'International Tables Vol C Tables 4.2.6.8 and 6.1.1.4'
N N 0.0061 0.0033 'International Tables Vol C Tables 4.2.6.8 and 6.1.1.4'
O O 0.0106 0.0060 'International Tables Vol C Tables 4.2.6.8 and 6.1.1.4'

loop_
_geom_angle_atom_site_label_1
_geom_angle_atom_site_label_2
_geom_angle_atom_site_label_3
_geom_angle
_geom_angle_site_symmetry_1
_geom_angle_site_symmetry_3
C4 O1 C4 111.15(13) . 4_565
C3 O2 C3 111.66(12) . 4_565
C2 N1 C2 107.01(12) 4_565 .
C2 N1 H1X 110.4(8) 4_565 .
C2 N1 H1X 110.4(8) . .
C2 N1 H2X 110.1(8) 4_565 .
C2 N1 H2X 110.1(8) . .
H1X N1 H2X 109(2) . .
N1 C2 C3 107.47(10) . .
N1 C2 C4 107.99(11) . .
C3 C2 C4 115.10(10) . .
N1 C2 H2 108.7 . .
C3 C2 H2 108.7 . .
C4 C2 H2 108.7 . .
O2 C3 C2 112.79(10) . .
O2 C3 H3A 109.0 . .
C2 C3 H3A 109.0 . .
O2 C3 H3B 109.0 . .
C2 C3 H3B 109.0 . .
H3A C3 H3B 107.8 . .
O1 C4 C2 112.57(10) . .
O1 C4 H4A 109.1 . .
C2 C4 H4A 109.1 . .
O1 C4 H4B 109.1 . .
C2 C4 H4B 109.1 . .
H4A C4 H4B 107.8 . .
O4 C1 O3 127.20(17) 1 .
O4 C1 O3 127.20(17) . .
O4 C1 H1 117.6(14) 1 .
O4 C1 H1 117.6(14) . .
O3 C1 H1 115.2(14) . .

loop_
_geom_bond_atom_site_label_1
_geom_bond_atom_site_label_2
_geom_bond_distance
_geom_bond_site_symmetry_2
O1 C4 1.4235(15) .
O1 C4 1.4235(15) 4_565
O2 C3 1.4283(14) .
O2 C3 1.4283(14) 4_565
N1 C2 1.4993(15) 4_565
N1 C2 1.4993(15) .
N1 H1X 0.95(3) .
N1 H2X 0.94(3) .
C2 C3 1.5206(17) .
C2 C4 1.5228(18) .
C2 H2 0.9800 .
C3 H3A 0.9700 .
C3 H3B 0.9700 .
C4 H4A 0.9700 .
C4 H4B 0.9700 .
O3 C1 1.250(2) .
O4 C1 1.239(2) .
C1 O4 1.239(2) 1
C1 H1 0.97(2) .

loop_
_geom_hbond_atom_site_label_D
_geom_hbond_atom_site_label_H
_geom_hbond_atom_site_label_A
_geom_hbond_distance_DH
_geom_hbond_distance_HA
_geom_hbond_distance_DA
_geom_hbond_angle_DHA
_geom_hbond_site_symmetry_A
N1 H1X O4 0.95(3) 1.79(3) 2.727(2) 169(2) 1
N1 H2X O3 0.94(3) 1.78(3) 2.719(2) 177(2) 1_455

loop_
_geom_torsion_atom_site_label_1
_geom_torsion_atom_site_label_2
_geom_torsion_atom_site_label_3
_geom_torsion_atom_site_label_4
_geom_torsion
_geom_torsion_site_symmetry_1
C2 N1 C2 C3 63.09(15) 4_565
C2 N1 C2 C4 -61.64(15) 4_565
C3 O2 C3 C2 53.90(17) 4_565
N1 C2 C3 O2 -59.03(13) .
C4 C2 C3 O2 61.30(14) .
C4 O1 C4 C2 -55.43(17) 4_565
N1 C2 C4 O1 59.32(13) .
C3 C2 C4 O1 -60.73(14) .
O4 O4 C1 O3 0.0(3) 1
